data_4028726
loop_
_publ_author_name
'G. Hari Mangeswara Rao'
'Faiz Ahmed Khan'

_publ_section_title
;
 An Unusual Fragmentation of Oxetane-Embedded Tetracyclic Ketal Systems
;
_journal_name_full 'Journal of Organic Chemistry'
_journal_page_first 11092
_journal_page_last 11095
_journal_paper_doi 10.1021/jo401870s
_journal_volume 78
_journal_year 2013
_chemical_formula_moiety 'C13 H18 O6'
_chemical_formula_sum 'C13 H18 O6'
_chemical_formula_weight 270.27
_space_group_IT_number 14
_symmetry_cell_setting monoclinic
_symmetry_space_group_name_Hall '-P 2ybc'
_symmetry_space_group_name_H-M 'P 1 21/c 1'
_atom_sites_solution_hydrogens geom
_atom_sites_solution_primary direct
_atom_sites_solution_secondary difmap
_audit_creation_method SHELXL-97
_cell_angle_alpha 90.00
_cell_angle_beta 90.309(2)
_cell_angle_gamma 90.00
_cell_formula_units_Z 8
_cell_length_a 11.8699(12)
_cell_length_b 27.928(3)
_cell_length_c 7.6424(7)
_cell_measurement_reflns_used 6258
_cell_measurement_temperature 100(2)
_cell_measurement_theta_max 28.33
_cell_measurement_theta_min 2.25
_cell_volume 2533.4(4)
_computing_cell_refinement 'SMART 5.628 (Bruker, 2003)'
_computing_data_collection 'SMART 5.628 (Bruker, 2003)'
_computing_data_reduction 'SAINT+ 6.45  (Bruker, 2003)'
_computing_molecular_graphics 'diamond 3.1d'
_computing_publication_material 'WinGX publication routines (Farrugia, 1999)'
_computing_structure_refinement 'SHELXL-97 (Sheldrick, 1997)'
_computing_structure_solution Sir92
_diffrn_ambient_temperature 100(2)
_diffrn_measured_fraction_theta_full 0.990
_diffrn_measured_fraction_theta_max 0.990
_diffrn_measurement_device_type 'Bruker smart Apex'
_diffrn_measurement_method \W
_diffrn_radiation_monochromator graphite
_diffrn_radiation_source 'fine-focus sealed tube'
_diffrn_radiation_type MoK\a
_diffrn_radiation_wavelength 0.71073
_diffrn_reflns_av_R_equivalents 0.0664
_diffrn_reflns_av_sigmaI/netI 0.0911
_diffrn_reflns_limit_h_max 15
_diffrn_reflns_limit_h_min -14
_diffrn_reflns_limit_k_max 21
_diffrn_reflns_limit_k_min -37
_diffrn_reflns_limit_l_max 8
_diffrn_reflns_limit_l_min -10
_diffrn_reflns_number 16801
_diffrn_reflns_theta_full 28.33
_diffrn_reflns_theta_max 28.33
_diffrn_reflns_theta_min 2.25
_diffrn_standards_decay_% 0.5
_diffrn_standards_interval_time 60
_exptl_absorpt_coefficient_mu 0.112
_exptl_absorpt_correction_T_max 0.9855
_exptl_absorpt_correction_T_min 0.9801
_exptl_absorpt_correction_type empirical
_exptl_absorpt_process_details '(North et al., 1968)'
_exptl_crystal_colour colorless
_exptl_crystal_density_diffrn 1.417
_exptl_crystal_description prism
_exptl_crystal_F_000 1152
_exptl_crystal_size_max 0.18
_exptl_crystal_size_mid 0.15
_exptl_crystal_size_min 0.13
_refine_diff_density_max 0.477
_refine_diff_density_min -0.514
_refine_diff_density_rms 0.104
_refine_ls_extinction_method none
_refine_ls_goodness_of_fit_ref 1.044
_refine_ls_hydrogen_treatment constr
_refine_ls_matrix_type full
_refine_ls_number_parameters 343
_refine_ls_number_reflns 6258
_refine_ls_number_restraints 0
_refine_ls_restrained_S_all 1.044
_refine_ls_R_factor_all 0.1359
_refine_ls_R_factor_gt 0.0826
_refine_ls_shift/su_max 0.000
_refine_ls_shift/su_mean 0.000
_refine_ls_structure_factor_coef Fsqd
_refine_ls_weighting_details 'calc w=1/[\s^2^(Fo^2^)+(0.0000P)^2^+9.8524P] where P=(Fo^2^+2Fc^2^)/3'
_refine_ls_weighting_scheme calc
_refine_ls_wR_factor_gt 0.1329
_refine_ls_wR_factor_ref 0.1679
_reflns_number_gt 4091
_reflns_number_total 6258
_reflns_threshold_expression >2sigma(I)
_cod_data_source_file jo401870s_si_002.cif
_cod_data_source_block Compound_2c
_cod_original_cell_volume 2533.5(4)
_cod_database_code 4028726

loop_
_symmetry_equiv_pos_as_xyz
'x, y, z'
'-x, y+1/2, -z+1/2'
'-x, -y, -z'
'x, -y-1/2, z-1/2'

loop_
_atom_site_label
_atom_site_type_symbol
_atom_site_fract_x
_atom_site_fract_y
_atom_site_fract_z
_atom_site_U_iso_or_equiv
_atom_site_adp_type
_atom_site_occupancy
_atom_site_symmetry_multiplicity
_atom_site_calc_flag
_atom_site_refinement_flags
C01 C 0.6456(3) 0.15254(13) 0.7950(5) 0.0167(7) Uani 1 1 d .
C02 C 0.5724(3) 0.11060(14) 0.8482(5) 0.0186(8) Uani 1 1 d .
H02A H 0.6086 0.0941 0.9450 0.022 Uiso 1 1 calc R
H02B H 0.5009 0.1228 0.8898 0.022 Uiso 1 1 calc R
C03 C 0.5378(3) 0.09815(13) 0.5458(4) 0.0138(7) Uani 1 1 d .
C04 C 0.6467(3) 0.11980(13) 0.4771(4) 0.0143(7) Uani 1 1 d .
C05 C 0.7086(3) 0.14907(13) 0.6244(5) 0.0149(7) Uani 1 1 d .
H05 H 0.7869 0.1388 0.6410 0.018 Uiso 1 1 calc R
C06 C 0.6990(3) 0.19424(14) 0.5092(5) 0.0198(8) Uani 1 1 d .
H06A H 0.7689 0.2030 0.4523 0.024 Uiso 1 1 calc R
H06B H 0.6665 0.2215 0.5691 0.024 Uiso 1 1 calc R
C07 C 0.6147(3) 0.16778(13) 0.3871(5) 0.0154(7) Uani 1 1 d .
H07 H 0.6338 0.1693 0.2626 0.019 Uiso 1 1 calc R
C08 C 0.4870(3) 0.17313(13) 0.4253(5) 0.0159(7) Uani 1 1 d .
C09 C 0.4193(3) 0.16094(14) 0.2629(5) 0.0196(8) Uani 1 1 d .
H09A H 0.4437 0.1306 0.2176 0.029 Uiso 1 1 calc R
H09B H 0.4302 0.1853 0.1761 0.029 Uiso 1 1 calc R
H09C H 0.3408 0.1591 0.2921 0.029 Uiso 1 1 calc R
C10 C 0.4525(3) 0.22058(14) 0.5026(5) 0.0195(8) Uani 1 1 d .
H10A H 0.4972 0.2270 0.6050 0.029 Uiso 1 1 calc R
H10B H 0.3743 0.2194 0.5341 0.029 Uiso 1 1 calc R
H10C H 0.4639 0.2455 0.4181 0.029 Uiso 1 1 calc R
C11 C 0.3914(3) 0.04330(14) 0.4778(5) 0.0187(8) Uani 1 1 d .
H11A H 0.3708 0.0195 0.3930 0.028 Uiso 1 1 calc R
H11B H 0.3358 0.0682 0.4784 0.028 Uiso 1 1 calc R
H11C H 0.3958 0.0289 0.5917 0.028 Uiso 1 1 calc R
C12 C 0.7167(3) 0.08471(13) 0.3749(5) 0.0154(7) Uani 1 1 d .
C13 C 0.8523(3) 0.02348(15) 0.3939(5) 0.0263(9) Uani 1 1 d .
H13A H 0.8978 0.0073 0.4796 0.040 Uiso 1 1 calc R
H13B H 0.9002 0.0384 0.3090 0.040 Uiso 1 1 calc R
H13C H 0.8039 0.0008 0.3365 0.040 Uiso 1 1 calc R
C14 C 0.1448(3) 0.15289(14) 0.5786(5) 0.0186(8) Uani 1 1 d .
C15 C 0.0708(3) 0.11130(14) 0.5268(4) 0.0190(8) Uani 1 1 d .
H15A H -0.0013 0.1237 0.4872 0.023 Uiso 1 1 calc R
H15B H 0.1052 0.0949 0.4288 0.023 Uiso 1 1 calc R
C16 C 0.0394(3) 0.09810(13) 0.8293(5) 0.0144(7) Uani 1 1 d .
C17 C 0.1489(3) 0.12035(13) 0.8979(4) 0.0146(7) Uani 1 1 d .
C18 C 0.1153(3) 0.16779(13) 0.9880(5) 0.0155(7) Uani 1 1 d .
H18 H 0.1355 0.1693 1.1124 0.019 Uiso 1 1 calc R
C19 C -0.0126(3) 0.17281(13) 0.9512(5) 0.0165(7) Uani 1 1 d .
C20 C -0.0495(3) 0.22037(13) 0.8754(5) 0.0192(8) Uani 1 1 d .
H20A H -0.0056 0.2274 0.7734 0.029 Uiso 1 1 calc R
H20B H -0.0385 0.2451 0.9610 0.029 Uiso 1 1 calc R
H20C H -0.1278 0.2188 0.8437 0.029 Uiso 1 1 calc R
C21 C -0.0796(3) 0.15986(14) 1.1133(5) 0.0208(8) Uani 1 1 d .
H21A H -0.0539 0.1296 1.1581 0.031 Uiso 1 1 calc R
H21B H -0.1580 0.1576 1.0834 0.031 Uiso 1 1 calc R
H21C H -0.0691 0.1841 1.2007 0.031 Uiso 1 1 calc R
C22 C -0.1041(3) 0.04206(14) 0.9009(5) 0.0194(8) Uani 1 1 d .
H22A H -0.1213 0.0177 0.9852 0.029 Uiso 1 1 calc R
H22B H -0.1026 0.0282 0.7860 0.029 Uiso 1 1 calc R
H22C H -0.1607 0.0666 0.9049 0.029 Uiso 1 1 calc R
C23 C 0.1986(3) 0.19495(14) 0.8658(5) 0.0213(8) Uani 1 1 d .
H23A H 0.1651 0.2221 0.8058 0.026 Uiso 1 1 calc R
H23B H 0.2687 0.2040 0.9227 0.026 Uiso 1 1 calc R
C24 C 0.2081(3) 0.14961(13) 0.7508(4) 0.0151(7) Uani 1 1 d .
H24 H 0.2865 0.1397 0.7346 0.018 Uiso 1 1 calc R
C25 C 0.2186(3) 0.08594(13) 1.0034(5) 0.0158(7) Uani 1 1 d .
C26 C 0.3621(3) 0.02752(13) 0.9935(5) 0.0186(8) Uani 1 1 d .
H26A H 0.4089 0.0112 0.9106 0.028 Uiso 1 1 calc R
H26B H 0.3170 0.0046 1.0552 0.028 Uiso 1 1 calc R
H26C H 0.4087 0.0447 1.0752 0.028 Uiso 1 1 calc R
O01 O 0.6532(2) 0.18733(10) 0.8894(3) 0.0251(6) Uani 1 1 d .
O02 O 0.5514(2) 0.07703(9) 0.7117(3) 0.0161(5) Uani 1 1 d .
O03 O 0.46388(19) 0.13754(9) 0.5623(3) 0.0138(5) Uani 1 1 d .
O04 O 0.4996(2) 0.06331(9) 0.4333(3) 0.0150(5) Uani 1 1 d .
O05 O 0.7105(2) 0.07948(10) 0.2178(3) 0.0224(6) Uani 1 1 d .
O06 O 0.7846(2) 0.05955(9) 0.4791(3) 0.0204(6) Uani 1 1 d .
O07 O 0.1529(2) 0.18746(10) 0.4848(4) 0.0258(6) Uani 1 1 d .
O08 O 0.0515(2) 0.07747(9) 0.6622(3) 0.0142(5) Uani 1 1 d .
O09 O -0.03576(19) 0.13684(9) 0.8142(3) 0.0138(5) Uani 1 1 d .
O10 O 0.00409(19) 0.06256(9) 0.9406(3) 0.0141(5) Uani 1 1 d .
O11 O 0.2894(2) 0.06079(10) 0.9021(3) 0.0200(6) Uani 1 1 d .
O12 O 0.2127(2) 0.08091(10) 1.1599(3) 0.0207(6) Uani 1 1 d .

loop_
_atom_site_aniso_label
_atom_site_aniso_U_11
_atom_site_aniso_U_22
_atom_site_aniso_U_33
_atom_site_aniso_U_23
_atom_site_aniso_U_13
_atom_site_aniso_U_12
C01 0.0140(17) 0.0181(19) 0.0179(18) -0.0006(15) -0.0064(13) 0.0059(15)
C02 0.0210(19) 0.021(2) 0.0137(17) -0.0032(15) -0.0012(14) -0.0007(16)
C03 0.0171(18) 0.0116(17) 0.0127(17) 0.0011(13) -0.0005(13) 0.0011(14)
C04 0.0128(17) 0.0147(18) 0.0154(17) -0.0004(14) -0.0012(13) 0.0013(14)
C05 0.0088(16) 0.0141(18) 0.0217(18) -0.0023(14) 0.0001(13) -0.0008(14)
C06 0.0164(18) 0.018(2) 0.025(2) -0.0001(15) 0.0025(14) -0.0052(15)
C07 0.0209(19) 0.0114(18) 0.0140(17) 0.0001(13) -0.0023(13) 0.0001(14)
C08 0.0156(17) 0.0167(19) 0.0155(17) 0.0013(14) 0.0002(13) -0.0011(15)
C09 0.0180(18) 0.019(2) 0.0217(19) 0.0041(15) -0.0005(14) 0.0013(15)
C10 0.0190(19) 0.018(2) 0.0211(19) -0.0025(15) 0.0001(14) 0.0002(16)
C11 0.0210(19) 0.020(2) 0.0146(17) 0.0012(15) -0.0052(14) -0.0025(16)
C12 0.0116(17) 0.0168(19) 0.0177(18) 0.0002(14) -0.0001(13) -0.0053(14)
C13 0.022(2) 0.026(2) 0.031(2) -0.0094(18) -0.0032(16) 0.0068(17)
C14 0.0206(19) 0.0173(19) 0.0178(18) 0.0014(15) 0.0055(14) 0.0027(15)
C15 0.0234(19) 0.021(2) 0.0123(17) -0.0002(15) -0.0003(14) 0.0053(16)
C16 0.0086(16) 0.0161(18) 0.0186(18) -0.0029(14) 0.0021(12) 0.0032(14)
C17 0.0140(17) 0.0162(18) 0.0135(17) 0.0023(14) 0.0011(13) -0.0021(14)
C18 0.0176(18) 0.0134(18) 0.0154(17) -0.0018(14) 0.0027(13) -0.0012(14)
C19 0.0200(18) 0.0137(18) 0.0158(18) -0.0041(14) -0.0001(14) -0.0002(15)
C20 0.0165(18) 0.018(2) 0.0229(19) -0.0014(15) -0.0006(14) 0.0049(15)
C21 0.0203(19) 0.022(2) 0.0196(19) -0.0045(16) 0.0006(15) 0.0025(16)
C22 0.0147(18) 0.021(2) 0.0221(19) 0.0031(16) -0.0016(14) -0.0085(15)
C23 0.0158(19) 0.021(2) 0.027(2) -0.0009(16) -0.0009(15) 0.0008(16)
C24 0.0078(16) 0.0191(19) 0.0185(18) 0.0015(14) 0.0021(13) 0.0008(14)
C25 0.0157(18) 0.0152(19) 0.0166(18) -0.0038(14) -0.0016(13) -0.0056(14)
C26 0.0150(18) 0.0147(19) 0.026(2) 0.0034(15) -0.0011(14) 0.0096(15)
O01 0.0288(16) 0.0218(15) 0.0248(15) -0.0075(12) 0.0017(12) -0.0017(12)
O02 0.0219(13) 0.0150(13) 0.0113(12) 0.0016(10) -0.0025(10) 0.0010(11)
O03 0.0114(12) 0.0146(13) 0.0153(12) 0.0009(10) 0.0015(9) 0.0029(10)
O04 0.0122(12) 0.0146(13) 0.0181(12) 0.0000(10) -0.0006(9) -0.0054(10)
O05 0.0254(15) 0.0256(15) 0.0161(13) -0.0005(11) 0.0029(10) 0.0058(12)
O06 0.0223(14) 0.0192(14) 0.0197(13) -0.0063(11) -0.0036(10) 0.0096(11)
O07 0.0285(16) 0.0217(15) 0.0273(15) 0.0103(12) -0.0003(12) -0.0018(12)
O08 0.0152(12) 0.0141(13) 0.0133(12) -0.0029(10) 0.0026(9) -0.0015(10)
O09 0.0125(12) 0.0140(13) 0.0149(12) -0.0017(10) 0.0004(9) -0.0002(10)
O10 0.0120(12) 0.0137(13) 0.0166(12) 0.0013(10) -0.0021(9) -0.0022(10)
O11 0.0216(14) 0.0231(15) 0.0155(13) -0.0004(11) -0.0016(10) 0.0078(11)
O12 0.0187(13) 0.0251(15) 0.0183(13) 0.0014(11) -0.0026(10) 0.0043(12)

loop_
_atom_type_symbol
_atom_type_description
_atom_type_scat_dispersion_real
_atom_type_scat_dispersion_imag
_atom_type_scat_source
C C 0.0033 0.0016 'International Tables Vol C Tables 4.2.6.8 and 6.1.1.4'
H H 0.0000 0.0000 'International Tables Vol C Tables 4.2.6.8 and 6.1.1.4'
O O 0.0106 0.0060 'International Tables Vol C Tables 4.2.6.8 and 6.1.1.4'

loop_
_geom_angle_atom_site_label_1
_geom_angle_atom_site_label_2
_geom_angle_atom_site_label_3
_geom_angle
O01 C01 C05 122.0(3)
O01 C01 C02 120.0(3)
C05 C01 C02 118.0(3)
O02 C02 C01 114.3(3)
O04 C03 O02 107.6(3)
O04 C03 O03 113.8(3)
O02 C03 O03 108.3(3)
O04 C03 C04 110.1(3)
O02 C03 C04 112.6(3)
O03 C03 C04 104.5(3)
C12 C04 C03 113.1(3)
C12 C04 C07 117.8(3)
C03 C04 C07 106.8(3)
C12 C04 C05 116.9(3)
C03 C04 C05 110.7(3)
C07 C04 C05 88.9(3)
C01 C05 C06 113.9(3)
C01 C05 C04 114.9(3)
C06 C05 C04 89.1(3)
C05 C06 C07 90.0(3)
C08 C07 C06 117.9(3)
C08 C07 C04 103.7(3)
C06 C07 C04 89.4(3)
O03 C08 C10 105.2(3)
O03 C08 C09 109.3(3)
C10 C08 C09 112.0(3)
O03 C08 C07 104.8(3)
C10 C08 C07 115.2(3)
C09 C08 C07 109.8(3)
O05 C12 O06 124.2(3)
O05 C12 C04 124.2(3)
O06 C12 C04 111.6(3)
O07 C14 C15 120.6(3)
O07 C14 C24 121.6(4)
C15 C14 C24 117.8(3)
O08 C15 C14 114.7(3)
O10 C16 O09 114.3(3)
O10 C16 O08 107.3(3)
O09 C16 O08 107.9(3)
O10 C16 C17 110.0(3)
O09 C16 C17 104.7(3)
O08 C16 C17 112.7(3)
C25 C17 C16 112.9(3)
C25 C17 C18 116.9(3)
C16 C17 C18 106.2(3)
C25 C17 C24 118.3(3)
C16 C17 C24 110.5(3)
C18 C17 C24 89.5(3)
C17 C18 C19 104.6(3)
C17 C18 C23 89.1(3)
C19 C18 C23 118.1(3)
O09 C19 C20 105.9(3)
O09 C19 C21 108.6(3)
C20 C19 C21 111.7(3)
O09 C19 C18 104.3(3)
C20 C19 C18 115.5(3)
C21 C19 C18 110.3(3)
C24 C23 C18 89.4(3)
C14 C24 C23 114.0(3)
C14 C24 C17 115.8(3)
C23 C24 C17 89.1(3)
O12 C25 O11 123.4(3)
O12 C25 C17 124.9(3)
O11 C25 C17 111.7(3)
C03 O02 C02 113.8(3)
C03 O03 C08 110.1(2)
C03 O04 C11 114.7(3)
C12 O06 C13 115.8(3)
C16 O08 C15 113.9(3)
C16 O09 C19 110.5(3)
C16 O10 C22 115.6(3)
C25 O11 C26 115.6(3)

loop_
_geom_bond_atom_site_label_1
_geom_bond_atom_site_label_2
_geom_bond_distance
C01 O01 1.213(4)
C01 C05 1.510(5)
C01 C02 1.515(5)
C02 O02 1.424(4)
C03 O04 1.374(4)
C03 O02 1.406(4)
C03 O03 1.413(4)
C03 C04 1.523(5)
C04 C12 1.506(5)
C04 C07 1.553(5)
C04 C05 1.570(5)
C05 C06 1.542(5)
C06 C07 1.552(5)
C07 C08 1.552(5)
C08 O03 1.471(4)
C08 C10 1.509(5)
C08 C09 1.514(5)
C11 O04 1.442(4)
C12 O05 1.211(4)
C12 O06 1.330(4)
C13 O06 1.446(4)
C14 O07 1.206(4)
C14 C15 1.508(5)
C14 C24 1.514(5)
C15 O08 1.421(4)
C16 O10 1.374(4)
C16 O09 1.406(4)
C16 O08 1.409(4)
C16 C17 1.531(5)
C17 C25 1.500(5)
C17 C18 1.547(5)
C17 C24 1.560(5)
C18 C19 1.548(5)
C18 C23 1.561(5)
C19 O09 1.476(4)
C19 C20 1.513(5)
C19 C21 1.519(5)
C22 O10 1.437(4)
C23 C24 1.546(5)
C25 O12 1.206(4)
C25 O11 1.344(4)
C26 O11 1.445(4)
